data_7219486
loop_
_publ_author_name
'Ge, Hui Ming'
'Tan, R.-X.'
'Chen, Chao Jun'
'Liu, Xian Xian'
'Zang, Le Yun'
'Wang, Gang'
'Weng, Ng Seik'
'Zhang, Wen JING'

_publ_section_title
;
 Sesquiterpenoids Isolated from an Endophyte Fungus Diaporthe sp.
;
_journal_name_full 'RSC Adv.'
_journal_paper_doi 10.1039/C4RA13136C
_journal_year 2015
_chemical_absolute_configuration unk
_chemical_formula_moiety 'C15 H22 O3'
_chemical_formula_sum 'C15 H22 O3'
_chemical_formula_weight 250.33
_chemical_name_systematic
; 
 ? 
;
_space_group_IT_number 4
_symmetry_cell_setting monoclinic
_symmetry_space_group_name_Hall 'P 2yb'
_symmetry_space_group_name_H-M 'P 1 21 1'
_atom_sites_solution_hydrogens geom
_atom_sites_solution_primary direct
_atom_sites_solution_secondary difmap
_audit_block_doi 10.5517/cc131xhk
_audit_creation_method SHELXL-97
_audit_update_record
;
2014-12-04 deposited with the CCDC.
2015-02-03 downloaded from the CCDC.
;
_cell_angle_alpha 90.00
_cell_angle_beta 96.435(5)
_cell_angle_gamma 90.00
_cell_formula_units_Z 2
_cell_length_a 6.896(1)
_cell_length_b 7.706(1)
_cell_length_c 13.516(1)
_cell_measurement_reflns_used 1024
_cell_measurement_temperature 295
_cell_measurement_theta_max 64.20
_cell_measurement_theta_min 6.46
_cell_volume 713.72(15)
_computing_structure_refinement 'SHELXL-97 (Sheldrick, 1997)'
_computing_structure_solution 'SHELXS-97 (Sheldrick, 1990)'
_diffrn_ambient_temperature 295
_diffrn_measured_fraction_theta_full 0.943
_diffrn_measured_fraction_theta_max 0.943
_diffrn_measurement_device_type 'Bruker APEX DUO diffractometer'
_diffrn_measurement_method '\f and \w scan'
_diffrn_radiation_monochromator graphite
_diffrn_radiation_source 'fine-focus sealed tube'
_diffrn_radiation_type CuK\a
_diffrn_radiation_wavelength 1.54178
_diffrn_reflns_av_R_equivalents 0.0910
_diffrn_reflns_av_sigmaI/netI 0.1355
_diffrn_reflns_limit_h_max 8
_diffrn_reflns_limit_h_min -8
_diffrn_reflns_limit_k_max 9
_diffrn_reflns_limit_k_min -7
_diffrn_reflns_limit_l_max 12
_diffrn_reflns_limit_l_min -15
_diffrn_reflns_number 2883
_diffrn_reflns_theta_full 64.93
_diffrn_reflns_theta_max 64.93
_diffrn_reflns_theta_min 6.46
_diffrn_standards_decay_% 0
_diffrn_standards_interval_count 0
_diffrn_standards_interval_time 0
_diffrn_standards_number 0
_exptl_absorpt_coefficient_mu 0.637
_exptl_absorpt_correction_type none
_exptl_crystal_colour colorless
_exptl_crystal_density_diffrn 1.165
_exptl_crystal_density_method 'not measured'
_exptl_crystal_description prism
_exptl_crystal_F_000 272
_exptl_crystal_size_max 0.28
_exptl_crystal_size_mid 0.19
_exptl_crystal_size_min 0.17
_refine_diff_density_max 0.302
_refine_diff_density_min -0.283
_refine_diff_density_rms 0.061
_refine_ls_abs_structure_details '507 Friedel pairs merged'
_refine_ls_extinction_coef 0.013(6)
_refine_ls_extinction_expression Fc^*^=kFc[1+0.001xFc^2^\l^3^/sin(2\q)]^-1/4^
_refine_ls_extinction_method SHELXL
_refine_ls_goodness_of_fit_ref 1.197
_refine_ls_hydrogen_treatment constr
_refine_ls_matrix_type full
_refine_ls_number_parameters 166
_refine_ls_number_reflns 1232
_refine_ls_number_restraints 1
_refine_ls_restrained_S_all 1.197
_refine_ls_R_factor_all 0.1585
_refine_ls_R_factor_gt 0.0885
_refine_ls_shift/su_max 0.01
_refine_ls_shift/su_mean 0.01
_refine_ls_structure_factor_coef Fsqd
_refine_ls_weighting_details 'calc w=1/[\s^2^(Fo^2^)+(0.0792P)^2^+0.5987P] where P=(Fo^2^+2Fc^2^)/3'
_refine_ls_weighting_scheme calc
_refine_ls_wR_factor_gt 0.2198
_refine_ls_wR_factor_ref 0.2846
_reflns_number_gt 780
_reflns_number_total 1232
_reflns_threshold_expression >2sigma(I)
_cod_data_source_file c4ra13136c2.cif
_cod_data_source_block 2
_cod_original_sg_symbol_H-M 'P 21'
_cod_database_code 7219486

loop_
_symmetry_equiv_pos_as_xyz
'x, y, z'
'-x, y+1/2, -z'

loop_
_atom_site_label
_atom_site_type_symbol
_atom_site_fract_x
_atom_site_fract_y
_atom_site_fract_z
_atom_site_U_iso_or_equiv
_atom_site_adp_type
_atom_site_occupancy
_atom_site_symmetry_multiplicity
_atom_site_calc_flag
_atom_site_refinement_flags
O1 O 0.4891(8) 0.4997(10) 0.4340(4) 0.0718(19) Uani 1 1 d .
O2 O 0.3573(9) 0.4994(12) 0.5765(4) 0.082(2) Uani 1 1 d .
O3 O 0.6206(8) 0.3117(12) 0.3271(4) 0.083(2) Uani 1 1 d .
H3 H 0.6498 0.2498 0.3777 0.124 Uiso 1 1 calc R
C1 C 0.3594(13) 0.4442(13) 0.4927(6) 0.066(3) Uani 1 1 d .
C2 C 0.2260(11) 0.3159(14) 0.4405(6) 0.063(2) Uani 1 1 d .
C3 C 0.2815(12) 0.2972(14) 0.3501(6) 0.063(2) Uani 1 1 d .
C4 C 0.4555(11) 0.4090(16) 0.3395(6) 0.068(3) Uani 1 1 d .
C5 C 0.0723(12) 0.2240(18) 0.4925(6) 0.078(3) Uani 1 1 d .
H5A H -0.0097 0.1533 0.4442 0.118 Uiso 1 1 calc R
H5B H -0.0088 0.3100 0.5219 0.118 Uiso 1 1 calc R
H5C H 0.1358 0.1491 0.5451 0.118 Uiso 1 1 calc R
C6 C 0.2082(13) 0.1995(15) 0.2587(6) 0.067(3) Uani 1 1 d .
H6 H 0.3132 0.1162 0.2451 0.080 Uiso 1 1 calc R
C7 C 0.0159(13) 0.0965(18) 0.2511(6) 0.078(3) Uani 1 1 d .
H7A H -0.0878 0.1634 0.2790 0.094 Uiso 1 1 calc R
H7B H 0.0337 -0.0158 0.2866 0.094 Uiso 1 1 calc R
C8 C -0.0338(16) 0.069(2) 0.1379(7) 0.106(4) Uani 1 1 d .
H8A H -0.1740 0.0913 0.1176 0.127 Uiso 1 1 calc R
H8B H -0.0042 -0.0522 0.1195 0.127 Uiso 1 1 calc R
C9 C 0.0965(18) 0.200(2) 0.0856(8) 0.106(4) Uani 1 1 d .
H9 H 0.0105 0.2694 0.0357 0.127 Uiso 1 1 calc R
C10 C 0.251(2) 0.109(3) 0.0325(10) 0.150(7) Uani 1 1 d .
H10A H 0.3302 0.1955 0.0023 0.224 Uiso 1 1 calc R
H10B H 0.1870 0.0332 -0.0196 0.224 Uiso 1 1 calc R
H10C H 0.3347 0.0392 0.0805 0.224 Uiso 1 1 calc R
C11 C 0.1778(15) 0.3215(18) 0.1704(6) 0.083(3) Uani 1 1 d .
H11 H 0.0699 0.4023 0.1831 0.100 Uiso 1 1 calc R
C12 C 0.3573(16) 0.4340(17) 0.1587(6) 0.086(3) Uani 1 1 d .
H12A H 0.4653 0.3587 0.1420 0.103 Uiso 1 1 calc R
H12B H 0.3258 0.5162 0.1029 0.103 Uiso 1 1 calc R
C13 C 0.4239(15) 0.5354(16) 0.2527(6) 0.078(3) Uani 1 1 d .
C14 C 0.6147(16) 0.635(2) 0.2382(8) 0.101(4) Uani 1 1 d .
H14A H 0.7158 0.5525 0.2239 0.151 Uiso 1 1 calc R
H14B H 0.6590 0.6996 0.2991 0.151 Uiso 1 1 calc R
H14C H 0.5894 0.7165 0.1825 0.151 Uiso 1 1 calc R
C15 C 0.2712(18) 0.6789(19) 0.2748(9) 0.100(4) Uani 1 1 d .
H15A H 0.1481 0.6233 0.2867 0.149 Uiso 1 1 calc R
H15B H 0.2483 0.7571 0.2175 0.149 Uiso 1 1 calc R
H15C H 0.3223 0.7454 0.3338 0.149 Uiso 1 1 calc R

loop_
_atom_site_aniso_label
_atom_site_aniso_U_11
_atom_site_aniso_U_22
_atom_site_aniso_U_33
_atom_site_aniso_U_23
_atom_site_aniso_U_13
_atom_site_aniso_U_12
O1 0.070(4) 0.089(5) 0.057(3) -0.003(4) 0.009(3) -0.010(4)
O2 0.085(5) 0.095(5) 0.065(4) -0.010(4) 0.008(3) -0.012(4)
O3 0.054(4) 0.119(6) 0.077(4) 0.014(4) 0.021(3) 0.007(4)
C1 0.068(6) 0.076(7) 0.052(5) -0.023(5) 0.001(4) 0.004(5)
C2 0.045(5) 0.094(7) 0.052(5) -0.014(5) 0.014(3) 0.019(5)
C3 0.053(5) 0.087(7) 0.049(4) -0.005(5) 0.007(3) 0.023(5)
C4 0.040(5) 0.107(8) 0.058(5) 0.002(5) 0.010(3) 0.002(5)
C5 0.067(7) 0.106(9) 0.064(5) -0.021(6) 0.019(4) -0.004(5)
C6 0.051(5) 0.096(8) 0.053(5) 0.014(5) 0.007(3) 0.008(5)
C7 0.061(6) 0.097(7) 0.076(6) -0.026(6) 0.004(4) -0.012(6)
C8 0.089(8) 0.135(12) 0.090(7) -0.008(8) -0.010(5) -0.015(8)
C9 0.109(9) 0.129(11) 0.073(7) -0.007(8) -0.020(6) 0.003(9)
C10 0.186(13) 0.164(16) 0.109(10) -0.066(11) 0.062(9) -0.044(14)
C11 0.081(6) 0.109(9) 0.057(5) -0.003(6) -0.003(4) 0.016(7)
C12 0.106(8) 0.097(9) 0.054(5) 0.026(6) 0.011(5) -0.003(7)
C13 0.085(7) 0.094(9) 0.058(5) 0.002(6) 0.015(4) 0.007(6)
C14 0.095(8) 0.118(11) 0.094(7) 0.026(7) 0.030(5) -0.013(7)
C15 0.101(9) 0.101(10) 0.096(8) 0.004(7) 0.006(6) 0.020(8)

loop_
_atom_type_symbol
_atom_type_description
_atom_type_scat_dispersion_real
_atom_type_scat_dispersion_imag
_atom_type_scat_source
C C 0.0181 0.0000 'International Tables Vol C Tables 4.2.6.8 and 6.1.1.4'
H H 0.0000 0.0000 'International Tables Vol C Tables 4.2.6.8 and 6.1.1.4'
O O 0.0492 0.0000 'International Tables Vol C Tables 4.2.6.8 and 6.1.1.4'

loop_
_geom_angle_atom_site_label_1
_geom_angle_atom_site_label_2
_geom_angle_atom_site_label_3
_geom_angle
C1 O1 C4 108.6(7)
C4 O3 H3 109.5
O2 C1 O1 121.6(9)
O2 C1 C2 127.6(9)
O1 C1 C2 110.8(7)
C3 C2 C1 106.5(8)
C3 C2 C5 131.8(9)
C1 C2 C5 121.6(7)
C2 C3 C6 135.5(9)
C2 C3 C4 110.0(8)
C6 C3 C4 114.5(7)
O3 C4 O1 108.3(6)
O3 C4 C3 112.2(10)
O1 C4 C3 104.1(6)
O3 C4 C13 107.5(7)
O1 C4 C13 111.4(9)
C3 C4 C13 113.2(7)
C2 C5 H5A 109.5
C2 C5 H5B 109.5
H5A C5 H5B 109.5
C2 C5 H5C 109.5
H5A C5 H5C 109.5
H5B C5 H5C 109.5
C3 C6 C11 110.2(9)
C3 C6 C7 121.8(7)
C11 C6 C7 103.0(7)
C3 C6 H6 107.0
C11 C6 H6 107.0
C7 C6 H6 107.0
C6 C7 C8 103.4(8)
C6 C7 H7A 111.1
C8 C7 H7A 111.1
C6 C7 H7B 111.1
C8 C7 H7B 111.1
H7A C7 H7B 109.0
C7 C8 C9 106.2(9)
C7 C8 H8A 110.5
C9 C8 H8A 110.5
C7 C8 H8B 110.5
C9 C8 H8B 110.5
H8A C8 H8B 108.7
C10 C9 C11 114.7(10)
C10 C9 C8 112.1(15)
C11 C9 C8 103.7(8)
C10 C9 H9 108.7
C11 C9 H9 108.7
C8 C9 H9 108.7
C9 C10 H10A 109.5
C9 C10 H10B 109.5
H10A C10 H10B 109.5
C9 C10 H10C 109.5
H10A C10 H10C 109.5
H10B C10 H10C 109.5
C6 C11 C9 102.6(11)
C6 C11 C12 112.9(7)
C9 C11 C12 119.9(8)
C6 C11 H11 106.9
C9 C11 H11 106.9
C12 C11 H11 106.9
C13 C12 C11 112.1(7)
C13 C12 H12A 109.2
C11 C12 H12A 109.2
C13 C12 H12B 109.2
C11 C12 H12B 109.2
H12A C12 H12B 107.9
C12 C13 C4 108.7(9)
C12 C13 C14 109.3(8)
C4 C13 C14 111.3(8)
C12 C13 C15 111.9(8)
C4 C13 C15 110.1(7)
C14 C13 C15 105.6(10)
C13 C14 H14A 109.5
C13 C14 H14B 109.5
H14A C14 H14B 109.5
C13 C14 H14C 109.5
H14A C14 H14C 109.5
H14B C14 H14C 109.5
C13 C15 H15A 109.5
C13 C15 H15B 109.5
H15A C15 H15B 109.5
C13 C15 H15C 109.5
H15A C15 H15C 109.5
H15B C15 H15C 109.5

loop_
_geom_bond_atom_site_label_1
_geom_bond_atom_site_label_2
_geom_bond_distance
O1 C1 1.331(10)
O1 C4 1.451(10)
O2 C1 1.212(9)
O3 C4 1.389(11)
O3 H3 0.8400
C1 C2 1.475(13)
C2 C3 1.329(10)
C2 C5 1.512(13)
C3 C6 1.485(12)
C3 C4 1.497(13)
C4 C13 1.522(13)
C5 H5A 0.9800
C5 H5B 0.9800
C5 H5C 0.9800
C6 C11 1.516(14)
C6 C7 1.539(13)
C6 H6 1.0000
C7 C8 1.546(12)
C7 H7A 0.9900
C7 H7B 0.9900
C8 C9 1.576(18)
C8 H8A 0.9900
C8 H8B 0.9900
C9 C10 1.522(18)
C9 C11 1.533(16)
C9 H9 1.0000
C10 H10A 0.9800
C10 H10B 0.9800
C10 H10C 0.9800
C11 C12 1.534(14)
C11 H11 1.0000
C12 C13 1.517(13)
C12 H12A 0.9900
C12 H12B 0.9900
C13 C14 1.556(14)
C13 C15 1.579(16)
C14 H14A 0.9800
C14 H14B 0.9800
C14 H14C 0.9800
C15 H15A 0.9800
C15 H15B 0.9800
C15 H15C 0.9800

loop_
_geom_hbond_atom_site_label_D
_geom_hbond_atom_site_label_H
_geom_hbond_atom_site_label_A
_geom_hbond_distance_DH
_geom_hbond_distance_HA
_geom_hbond_distance_DA
_geom_hbond_angle_DHA
_geom_hbond_site_symmetry_A
O3 H3 O2 0.84 2.03 2.732(12) 141.0 2_646

loop_
_geom_torsion_atom_site_label_1
_geom_torsion_atom_site_label_2
_geom_torsion_atom_site_label_3
_geom_torsion_atom_site_label_4
_geom_torsion
C4 O1 C1 O2 179.5(9)
C4 O1 C1 C2 -1.7(10)
O2 C1 C2 C3 179.0(10)
O1 C1 C2 C3 0.3(11)
O2 C1 C2 C5 -5.0(15)
O1 C1 C2 C5 176.2(9)
C1 C2 C3 C6 -175.9(10)
C5 C2 C3 C6 8.7(19)
C1 C2 C3 C4 1.2(10)
C5 C2 C3 C4 -174.2(10)
C1 O1 C4 O3 -117.3(8)
C1 O1 C4 C3 2.2(9)
C1 O1 C4 C13 124.6(8)
C2 C3 C4 O3 114.8(8)
C6 C3 C4 O3 -67.5(9)
C2 C3 C4 O1 -2.1(10)
C6 C3 C4 O1 175.6(8)
C2 C3 C4 C13 -123.3(9)
C6 C3 C4 C13 54.5(11)
C2 C3 C6 C11 125.6(12)
C4 C3 C6 C11 -51.4(10)
C2 C3 C6 C7 4.9(17)
C4 C3 C6 C7 -172.1(9)
C3 C6 C7 C8 162.5(10)
C11 C6 C7 C8 38.5(11)
C6 C7 C8 C9 -15.9(13)
C7 C8 C9 C10 112.3(11)
C7 C8 C9 C11 -12.0(13)
C3 C6 C11 C9 -178.1(8)
C7 C6 C11 C9 -46.6(10)
C3 C6 C11 C12 51.5(11)
C7 C6 C11 C12 -177.1(9)
C10 C9 C11 C6 -86.8(14)
C8 C9 C11 C6 35.8(11)
C10 C9 C11 C12 39.2(17)
C8 C9 C11 C12 161.8(10)
C6 C11 C12 C13 -55.0(12)
C9 C11 C12 C13 -176.1(10)
C11 C12 C13 C4 54.2(11)
C11 C12 C13 C14 175.8(9)
C11 C12 C13 C15 -67.6(12)
O3 C4 C13 C12 70.6(10)
O1 C4 C13 C12 -170.9(7)
C3 C4 C13 C12 -53.9(11)
O3 C4 C13 C14 -49.8(11)
O1 C4 C13 C14 68.8(10)
C3 C4 C13 C14 -174.3(9)
O3 C4 C13 C15 -166.5(9)
O1 C4 C13 C15 -48.0(10)
C3 C4 C13 C15 69.0(10)
